data_4311542
loop_
_publ_author_name
'Takanori Nishioka'
'Hiroaki Kitayama'
'Brian K. Breedlove'
'Kimie Shiomi'
'Isamu Kinoshita'
'Kiyoshi Isobe'

_publ_section_title
;
 Novel Nucleophilic Reactivity of Disulfido Ligands Coordinated Parallel
 to M-M (M = Rh, Ir) Bonds
;
_journal_name_full 'Inorganic Chemistry'
_journal_page_first 5688
_journal_page_last 5697
_journal_paper_doi 10.1021/ic049855t
_journal_volume 43
_journal_year 2004
_chemical_formula_moiety 'C22 H34 Ir2 S2 '
_chemical_formula_sum 'C22 H34 Ir2 S2'
_chemical_formula_weight 747.07
_space_group_IT_number 15
_symmetry_cell_setting monoclinic
_symmetry_Int_Tables_number 15
_symmetry_space_group_name_Hall '-C 2yc'
_symmetry_space_group_name_H-M 'C 1 2/c 1'
_cell_angle_alpha 90
_cell_angle_beta 105.36(1)
_cell_angle_gamma 90
_cell_formula_units_Z 4
_cell_length_a 12.093(7)
_cell_length_b 12.303(6)
_cell_length_c 15.621(9)
_cell_measurement_reflns_used 4080
_cell_measurement_temperature 193.2
_cell_measurement_theta_max 27.5
_cell_measurement_theta_min 3.3
_cell_volume 2241(2)
_computing_cell_refinement CRYSTALCLEAR
_computing_data_collection CRYSTALCLEAR
_computing_data_reduction 'teXsan Ver. 1.11'
_computing_publication_material 'teXsan Ver. 1.11'
_computing_structure_refinement 'teXsan Ver. 1.10'
_computing_structure_solution SIR97
_diffrn_detector_area_resol_mean 14.62
_diffrn_measured_fraction_theta_full 0.9840
_diffrn_measured_fraction_theta_max 0.9840
_diffrn_measurement_device_type 'Rigaku/MSC Mercury CCD'
_diffrn_measurement_method \w
_diffrn_radiation_type 'Mo K\a'
_diffrn_radiation_wavelength 0.7107
_diffrn_reflns_av_R_equivalents 0.065
_diffrn_reflns_limit_h_max 15
_diffrn_reflns_limit_h_min -15
_diffrn_reflns_limit_k_max 15
_diffrn_reflns_limit_k_min -13
_diffrn_reflns_limit_l_max 17
_diffrn_reflns_limit_l_min -20
_diffrn_reflns_number 10651
_diffrn_reflns_theta_full 27.49
_diffrn_reflns_theta_max 27.49
_exptl_absorpt_coefficient_mu 12.087
_exptl_absorpt_correction_T_max 0.684
_exptl_absorpt_correction_T_min 0.339
_exptl_absorpt_correction_type integration
_exptl_absorpt_process_details Coppens_numerical
_exptl_crystal_colour Brown
_exptl_crystal_density_diffrn 2.214
_exptl_crystal_density_method 'not measured'
_exptl_crystal_description Platelet
_exptl_crystal_size_max 0.100
_exptl_crystal_size_mid 0.100
_exptl_crystal_size_min 0.030
_refine_diff_density_max 4.70
_refine_diff_density_min -3.45
_refine_ls_extinction_coef 0.0010(3)
_refine_ls_extinction_method 'Zachariasen(1967) type 2 Gaussian isotropic'
_refine_ls_goodness_of_fit_ref 1.840
_refine_ls_hydrogen_treatment noref
_refine_ls_number_parameters 114
_refine_ls_number_reflns 2519
_refine_ls_R_factor_gt 0.0777
_refine_ls_shift/su_max 0.0002
_refine_ls_structure_factor_coef Fsqd
_refine_ls_weighting_details 'w = 1/[\s^2^(Fo^2^) + (0.02000(Max(Fo^2^,0) + 2Fc^2^)/3)^2^]'
_refine_ls_weighting_scheme calc
_refine_ls_wR_factor_ref 0.1704
_reflns_number_gt 1957
_reflns_number_total 2523
_reflns_threshold_expression F^2^>2.0\s(F^2^)
_cod_data_source_file ic049855tsi20040204_025808_01.cif
_cod_data_source_block 2-[(IrCp*)2(CH2)2S2]
_cod_original_formula_sum 'C22 H34 Ir2 S2 '
_cod_database_code 4311542

loop_
_symmetry_equiv_pos_as_xyz
x,y,z
-x,y,1/2-z
-x,-y,-z
x,-y,1/2+z
1/2+x,1/2+y,z
1/2-x,1/2+y,1/2-z
1/2-x,1/2-y,-z
1/2+x,1/2-y,1/2+z

loop_
_atom_site_label
_atom_site_type_symbol
_atom_site_fract_x
_atom_site_fract_y
_atom_site_fract_z
_atom_site_U_iso_or_equiv
_atom_site_adp_type
_atom_site_occupancy
_atom_site_calc_flag
_atom_site_refinement_flags
_atom_site_disorder_assembly
_atom_site_disorder_group
Ir(1) Ir 0.46263(6) 0.22267(6) 0.32216(5) 0.0157(2) Uani 1.00 d . . .
S(1) S 0.4742(5) 0.0326(4) 0.3100(4) 0.026(1) Uani 1.00 d . . .
C(1) C 0.312(2) 0.295(2) 0.362(1) 0.025(5) Uani 1.00 d . . .
C(2) C 0.367(2) 0.219(2) 0.424(1) 0.026(5) Uani 1.00 d . . .
C(3) C 0.485(2) 0.255(1) 0.464(1) 0.019(5) Uani 1.00 d . . .
C(4) C 0.496(2) 0.359(2) 0.419(1) 0.021(5) Uani 1.00 d . . .
C(5) C 0.388(2) 0.378(2) 0.354(1) 0.025(5) Uani 1.00 d . . .
C(6) C 0.184(2) 0.277(2) 0.314(2) 0.047(6) Uiso 1.00 d . . .
C(7) C 0.324(2) 0.117(2) 0.458(2) 0.036(6) Uani 1.00 d . . .
C(8) C 0.576(2) 0.216(2) 0.541(1) 0.050(8) Uani 1.00 d . . .
C(9) C 0.597(2) 0.434(2) 0.440(2) 0.034(6) Uani 1.00 d . . .
C(10) C 0.358(2) 0.481(2) 0.300(2) 0.033(6) Uani 1.00 d . . .
C(11) C 0.371(2) 0.214(2) 0.189(1) 0.022(5) Uani 1.00 d . . .
H(1) H 0.1407 0.2759 0.3552 0.0532 Uiso 1.00 calc . . .
H(2) H 0.1599 0.3396 0.2746 0.0532 Uiso 1.00 calc . . .
H(3) H 0.1753 0.2144 0.2795 0.0532 Uiso 1.00 calc . . .
H(4) H 0.2469 0.1045 0.4264 0.0420 Uiso 1.00 calc . . .
H(5) H 0.3703 0.0574 0.4502 0.0420 Uiso 1.00 calc . . .
H(6) H 0.3292 0.1254 0.5196 0.0420 Uiso 1.00 calc . . .
H(7) H 0.5549 0.1463 0.5598 0.0589 Uiso 1.00 calc . . .
H(8) H 0.6463 0.2079 0.5253 0.0589 Uiso 1.00 calc . . .
H(9) H 0.5862 0.2653 0.5891 0.0589 Uiso 1.00 calc . . .
H(10) H 0.6571 0.4023 0.4845 0.0414 Uiso 1.00 calc . . .
H(11) H 0.6212 0.4458 0.3879 0.0414 Uiso 1.00 calc . . .
H(12) H 0.5750 0.5011 0.4608 0.0414 Uiso 1.00 calc . . .
H(13) H 0.4242 0.5243 0.3069 0.0404 Uiso 1.00 calc . . .
H(14) H 0.3282 0.4620 0.2392 0.0404 Uiso 1.00 calc . . .
H(15) H 0.3012 0.5202 0.3194 0.0404 Uiso 1.00 calc . . .
H(16) H 0.3316 0.1487 0.1701 0.0270 Uiso 1.00 calc . . .
H(17) H 0.3236 0.2745 0.1664 0.0270 Uiso 1.00 calc . . .

loop_
_atom_site_aniso_label
_atom_site_aniso_U_11
_atom_site_aniso_U_22
_atom_site_aniso_U_33
_atom_site_aniso_U_12
_atom_site_aniso_U_13
_atom_site_aniso_U_23
Ir(1) 0.0152(4) 0.0179(4) 0.0145(4) 0.0005(4) 0.0049(2) -0.0001(4)
S(1) 0.040(3) 0.017(2) 0.026(3) -0.001(2) 0.017(2) 0.000(2)
C(1) 0.014(9) 0.04(1) 0.02(1) 0.004(9) 0.017(8) -0.007(9)
C(2) 0.03(1) 0.04(1) 0.005(9) -0.01(1) 0.000(7) -0.005(10)
C(3) 0.03(1) 0.02(1) 0.012(9) 0.008(8) 0.013(8) -0.003(7)
C(4) 0.022(10) 0.03(1) 0.010(9) -0.001(8) -0.002(8) -0.006(8)
C(5) 0.03(1) 0.023(10) 0.02(1) 0.012(9) 0.011(9) 0.002(9)
C(7) 0.04(1) 0.04(1) 0.03(1) -0.02(1) 0.02(1) 0.00(1)
C(8) 0.06(2) 0.07(2) 0.01(1) -0.02(2) 0.01(1) -0.01(1)
C(9) 0.04(1) 0.03(1) 0.05(1) -0.02(1) 0.03(1) -0.01(1)
C(10) 0.04(1) 0.02(1) 0.04(1) -0.006(10) 0.02(1) 0.007(10)
C(11) 0.024(10) 0.024(10) 0.019(10) -0.016(9) 0.009(8) 0.005(9)

loop_
_atom_type_symbol
_atom_type_description
_atom_type_scat_dispersion_real
_atom_type_scat_dispersion_imag
_atom_type_scat_source
C C 0.003 0.002
;International Tables for Crystallography
(1992, Vol. C, Tables 4.2.6.8 and 6.1.1.1)
;
H H 0.000 0.000
;International Tables for Crystallography
(1992, Vol. C, Table 6.1.1.2)
;
Ir Ir -1.444 7.990
;International Tables for Crystallography
(1992, Vol. C, Tables 4.2.6.8 and 6.1.1.1)
;
S S 0.125 0.123
;International Tables for Crystallography
(1992, Vol. C, Tables 4.2.6.8 and 6.1.1.1)
;

loop_
_geom_angle_atom_site_label_1
_geom_angle_atom_site_label_2
_geom_angle_atom_site_label_3
_geom_angle
_geom_angle_site_symmetry_1
_geom_angle_site_symmetry_2
_geom_angle_site_symmetry_3
_geom_angle_publ_flag
Ir(1) Ir(1) S(1) 83.7(1) 2_655 . . yes
Ir(1) Ir(1) C(1) 135.8(5) 2_655 . . yes
Ir(1) Ir(1) C(2) 168.7(5) 2_655 . . yes
Ir(1) Ir(1) C(3) 151.8(5) 2_655 . . yes
Ir(1) Ir(1) C(4) 122.7(5) 2_655 . . yes
Ir(1) Ir(1) C(5) 116.4(5) 2_655 . . yes
Ir(1) Ir(1) C(11) 50.1(5) 2_655 . . yes
Ir(1) Ir(1) C(11) 50.8(5) 2_655 . 2_655 yes
S(1) Ir(1) C(1) 118.7(5) . . . yes
S(1) Ir(1) C(2) 95.4(6) . . . yes
S(1) Ir(1) C(3) 105.6(5) . . . yes
S(1) Ir(1) C(4) 143.1(5) . . . yes
S(1) Ir(1) C(5) 155.1(5) . . . yes
S(1) Ir(1) C(11) 84.2(6) . . . yes
S(1) Ir(1) C(11) 82.2(6) . . 2_655 yes
C(1) Ir(1) C(2) 36.1(7) . . . yes
C(1) Ir(1) C(3) 63.0(7) . . . yes
C(1) Ir(1) C(4) 62.2(7) . . . yes
C(1) Ir(1) C(5) 36.5(7) . . . yes
C(1) Ir(1) C(11) 92.2(7) . . . yes
C(1) Ir(1) C(11) 156.7(8) . . 2_655 yes
C(2) Ir(1) C(3) 39.0(7) . . . yes
C(2) Ir(1) C(4) 63.7(7) . . . yes
C(2) Ir(1) C(5) 62.0(8) . . . yes
C(2) Ir(1) C(11) 118.7(7) . . . yes
C(2) Ir(1) C(11) 140.3(7) . . 2_655 yes
C(3) Ir(1) C(4) 38.9(6) . . . yes
C(3) Ir(1) C(5) 64.1(7) . . . yes
C(3) Ir(1) C(11) 155.2(7) . . . yes
C(3) Ir(1) C(11) 103.3(7) . . 2_655 yes
C(4) Ir(1) C(5) 38.0(7) . . . yes
C(4) Ir(1) C(11) 132.1(7) . . . yes
C(4) Ir(1) C(11) 95.1(7) . . 2_655 yes
C(5) Ir(1) C(11) 97.4(8) . . . yes
C(5) Ir(1) C(11) 121.6(8) . . 2_655 yes
C(11) Ir(1) C(11) 100.6(7) . . 2_655 yes
Ir(1) S(1) S(1) 96.2(1) . . 2_655 yes
Ir(1) C(1) C(2) 69(1) . . . yes
Ir(1) C(1) C(5) 70.7(10) . . . yes
Ir(1) C(1) C(6) 126(1) . . . yes
C(2) C(1) C(5) 109(1) . . . yes
C(2) C(1) C(6) 119(1) . . . yes
C(5) C(1) C(6) 130(1) . . . yes
Ir(1) C(2) C(1) 74(1) . . . yes
Ir(1) C(2) C(3) 70(1) . . . yes
Ir(1) C(2) C(7) 124(1) . . . yes
C(1) C(2) C(3) 109(1) . . . yes
C(1) C(2) C(7) 131(1) . . . yes
C(3) C(2) C(7) 119(1) . . . yes
Ir(1) C(3) C(2) 70(1) . . . yes
Ir(1) C(3) C(4) 71.6(10) . . . yes
Ir(1) C(3) C(8) 128(1) . . . yes
C(2) C(3) C(4) 105(1) . . . yes
C(2) C(3) C(8) 132(1) . . . yes
C(4) C(3) C(8) 122(1) . . . yes
Ir(1) C(4) C(3) 69.5(10) . . . yes
Ir(1) C(4) C(5) 71(1) . . . yes
Ir(1) C(4) C(9) 127(1) . . . yes
C(3) C(4) C(5) 107(1) . . . yes
C(3) C(4) C(9) 126(1) . . . yes
C(5) C(4) C(9) 125(1) . . . yes
Ir(1) C(5) C(1) 72(1) . . . yes
Ir(1) C(5) C(4) 70(1) . . . yes
Ir(1) C(5) C(10) 129(1) . . . yes
C(1) C(5) C(4) 108(1) . . . yes
C(1) C(5) C(10) 126(1) . . . yes
C(4) C(5) C(10) 124(1) . . . yes
Ir(1) C(11) Ir(1) 79.1(7) . . 2_655 yes

loop_
_geom_bond_atom_site_label_1
_geom_bond_atom_site_label_2
_geom_bond_distance
_geom_bond_site_symmetry_1
_geom_bond_site_symmetry_2
_geom_bond_publ_flag
Ir(1) Ir(1) 2.642(1) . 2_655 yes
Ir(1) S(1) 2.353(5) . . yes
Ir(1) C(1) 2.26(2) . . yes
Ir(1) C(2) 2.20(2) . . yes
Ir(1) C(3) 2.19(2) . . yes
Ir(1) C(4) 2.22(2) . . yes
Ir(1) C(5) 2.23(2) . . yes
Ir(1) C(11) 2.08(2) . . yes
Ir(1) C(11) 2.06(2) . 2_655 yes
S(1) S(1) 2.126(10) . 2_655 yes
C(1) C(2) 1.38(3) . . yes
C(1) C(5) 1.41(3) . . yes
C(1) C(6) 1.54(3) . . yes
C(2) C(3) 1.47(3) . . yes
C(2) C(7) 1.51(3) . . yes
C(3) C(4) 1.47(2) . . yes
C(3) C(8) 1.49(3) . . yes
C(4) C(5) 1.45(3) . . yes
C(4) C(9) 1.50(3) . . yes
C(5) C(10) 1.51(3) . . yes

loop_
_geom_contact_atom_site_label_1
_geom_contact_atom_site_label_2
_geom_contact_distance
_geom_contact_site_symmetry_1
_geom_contact_site_symmetry_2
_geom_contact_publ_flag
Ir(1) Ir(1) 2.642(1) . 2_655 ?
C(7) C(9) 3.51(3) . 5_445 ?

loop_
_geom_torsion_atom_site_label_1
_geom_torsion_atom_site_label_2
_geom_torsion_atom_site_label_3
_geom_torsion_atom_site_label_4
_geom_torsion
_geom_torsion_site_symmetry_1
_geom_torsion_site_symmetry_2
_geom_torsion_site_symmetry_3
_geom_torsion_site_symmetry_4
_geom_torsion_publ_flag
Ir(1) Ir(1) S(1) S(1) -2.8(3) . 2_655 2_655 . yes
Ir(1) Ir(1) C(1) C(2) 167.7(9) . 2_655 2_655 2_655 yes
Ir(1) Ir(1) C(1) C(5) -71(1) . 2_655 2_655 2_655 yes
Ir(1) Ir(1) C(1) C(6) 55(2) . 2_655 2_655 2_655 yes
Ir(1) Ir(1) C(2) C(1) -49(3) . 2_655 2_655 2_655 yes
Ir(1) Ir(1) C(2) C(3) -167(2) . 2_655 2_655 2_655 yes
Ir(1) Ir(1) C(2) C(7) 80(3) . 2_655 2_655 2_655 yes
Ir(1) Ir(1) C(3) C(2) 174.7(10) . 2_655 2_655 2_655 yes
Ir(1) Ir(1) C(3) C(4) 60(1) . 2_655 2_655 2_655 yes
Ir(1) Ir(1) C(3) C(8) -55(2) . 2_655 2_655 2_655 yes
Ir(1) Ir(1) C(4) C(3) -150.7(9) . 2_655 2_655 2_655 yes
Ir(1) Ir(1) C(4) C(5) 91(1) . 2_655 2_655 2_655 yes
Ir(1) Ir(1) C(4) C(9) -29(1) . 2_655 2_655 2_655 yes
Ir(1) Ir(1) C(5) C(1) 132(1) . 2_655 2_655 2_655 yes
Ir(1) Ir(1) C(5) C(4) -110(1) . 2_655 2_655 2_655 yes
Ir(1) Ir(1) C(5) C(10) 9(2) . 2_655 2_655 2_655 yes
Ir(1) S(1) S(1) Ir(1) 3.2(4) . . 2_655 2_655 yes
Ir(1) C(1) C(2) C(3) 61(1) . . . . yes
Ir(1) C(1) C(2) C(7) -122(2) . . . . yes
Ir(1) C(1) C(5) C(4) -62(1) . . . . yes
Ir(1) C(1) C(5) C(10) 127(2) . . . . yes
Ir(1) C(2) C(1) C(5) -59(1) . . . . yes
Ir(1) C(2) C(1) C(6) 121(1) . . . . yes
Ir(1) C(2) C(3) C(4) 63(1) . . . . yes
Ir(1) C(2) C(3) C(8) -125(2) . . . . yes
Ir(1) C(3) C(2) C(1) -64(1) . . . . yes
Ir(1) C(3) C(2) C(7) 119(1) . . . . yes
Ir(1) C(3) C(4) C(5) 61(1) . . . . yes
Ir(1) C(3) C(4) C(9) -121(1) . . . . yes
Ir(1) C(4) C(3) C(2) -63(1) . . . . yes
Ir(1) C(4) C(3) C(8) 124(1) . . . . yes
Ir(1) C(4) C(5) C(1) 63(1) . . . . yes
Ir(1) C(4) C(5) C(10) -125(1) . . . . yes
Ir(1) C(5) C(1) C(2) 58(1) . . . . yes
Ir(1) C(5) C(1) C(6) -121(2) . . . . yes
Ir(1) C(5) C(4) C(3) -60(1) . . . . yes
Ir(1) C(5) C(4) C(9) 122(1) . . . . yes
Ir(1) C(11) Ir(1) S(1) 88.2(5) . . 2_655 2_655 yes
Ir(1) C(11) Ir(1) C(1) -116(1) . . 2_655 2_655 yes
Ir(1) C(11) Ir(1) C(2) 177.2(9) . . 2_655 2_655 yes
Ir(1) C(11) Ir(1) C(3) -167.5(6) . . 2_655 2_655 yes
Ir(1) C(11) Ir(1) C(4) -128.9(6) . . 2_655 2_655 yes
Ir(1) C(11) Ir(1) C(5) -99.9(8) . . 2_655 2_655 yes
Ir(1) C(11) Ir(1) C(11) 5(1) . . 2_655 2_655 yes
Ir(1) C(11) Ir(1) S(1) -86.6(5) . 2_655 2_655 2_655 yes
Ir(1) C(11) Ir(1) C(1) 154.7(7) . 2_655 2_655 2_655 yes
Ir(1) C(11) Ir(1) C(2) -179.6(7) . 2_655 2_655 2_655 yes
Ir(1) C(11) Ir(1) C(3) 158(1) . 2_655 2_655 2_655 yes
Ir(1) C(11) Ir(1) C(4) 101.2(9) . 2_655 2_655 2_655 yes
Ir(1) C(11) Ir(1) C(5) 118.4(7) . 2_655 2_655 2_655 yes
Ir(1) C(11) Ir(1) C(11) -5(1) . 2_655 2_655 . yes
S(1) Ir(1) Ir(1) S(1) 2.6(3) . . 2_655 2_655 yes
S(1) Ir(1) Ir(1) C(1) -122.9(8) . . 2_655 2_655 yes
S(1) Ir(1) Ir(1) C(2) -83(3) . . 2_655 2_655 yes
S(1) Ir(1) Ir(1) C(3) 114.2(10) . . 2_655 2_655 yes
S(1) Ir(1) Ir(1) C(4) 154.8(6) . . 2_655 2_655 yes
S(1) Ir(1) Ir(1) C(5) -161.9(6) . . 2_655 2_655 yes
S(1) Ir(1) Ir(1) C(11) 87.7(7) . . 2_655 . yes
S(1) Ir(1) Ir(1) C(11) -85.1(7) . . 2_655 2_655 yes
S(1) Ir(1) C(1) C(2) 55(1) . . . . yes
S(1) Ir(1) C(1) C(5) 176.0(10) . . . . yes
S(1) Ir(1) C(1) C(6) -56(1) . . . . yes
S(1) Ir(1) C(2) C(1) -133(1) . . . . yes
S(1) Ir(1) C(2) C(3) 108(1) . . . . yes
S(1) Ir(1) C(2) C(7) -4(1) . . . . yes
S(1) Ir(1) C(3) C(2) -78(1) . . . . yes
S(1) Ir(1) C(3) C(4) 167.0(9) . . . . yes
S(1) Ir(1) C(3) C(8) 50(1) . . . . yes
S(1) Ir(1) C(4) C(3) -21(1) . . . . yes
S(1) Ir(1) C(4) C(5) -138.4(10) . . . . yes
S(1) Ir(1) C(4) C(9) 100(1) . . . . yes
S(1) Ir(1) C(5) C(1) -8(2) . . . . yes
S(1) Ir(1) C(5) C(4) 108(1) . . . . yes
S(1) Ir(1) C(5) C(10) -131(1) . . . . yes
S(1) S(1) Ir(1) C(1) 136.8(7) . 2_655 2_655 2_655 yes
S(1) S(1) Ir(1) C(2) 165.9(6) . 2_655 2_655 2_655 yes
S(1) S(1) Ir(1) C(3) -155.7(6) . 2_655 2_655 2_655 yes
S(1) S(1) Ir(1) C(4) -142.1(8) . 2_655 2_655 2_655 yes
S(1) S(1) Ir(1) C(5) 142(1) . 2_655 2_655 2_655 yes
S(1) S(1) Ir(1) C(11) -54.0(6) . 2_655 2_655 . yes
S(1) S(1) Ir(1) C(11) 47.5(6) . 2_655 2_655 2_655 yes
C(1) Ir(1) Ir(1) C(1) 111(1) . . 2_655 2_655 yes
C(1) Ir(1) Ir(1) C(2) 151(3) . . 2_655 2_655 yes
C(1) Ir(1) Ir(1) C(3) -11(1) . . 2_655 2_655 yes
C(1) Ir(1) Ir(1) C(4) 29.3(10) . . 2_655 2_655 yes
C(1) Ir(1) Ir(1) C(5) 72.6(10) . . 2_655 2_655 yes
C(1) Ir(1) Ir(1) C(11) -37.8(10) . . 2_655 . yes
C(1) Ir(1) Ir(1) C(11) 149(1) . . 2_655 2_655 yes
C(1) Ir(1) C(2) C(3) -117(1) . . . . yes
C(1) Ir(1) C(2) C(7) 129(2) . . . . yes
C(1) Ir(1) C(3) C(2) 35(1) . . . . yes
C(1) Ir(1) C(3) C(4) -78(1) . . . . yes
C(1) Ir(1) C(3) C(8) 165(2) . . . . yes
C(1) Ir(1) C(4) C(3) 80(1) . . . . yes
C(1) Ir(1) C(4) C(5) -36(1) . . . . yes
C(1) Ir(1) C(4) C(9) -158(2) . . . . yes
C(1) Ir(1) C(5) C(4) 117(1) . . . . yes
C(1) Ir(1) C(5) C(10) -123(2) . . . . yes
C(1) C(2) Ir(1) C(3) 117(1) . . . . yes
C(1) C(2) Ir(1) C(4) 78(1) . . . . yes
C(1) C(2) Ir(1) C(5) 35(1) . . . . yes
C(1) C(2) Ir(1) C(11) -47(1) . . . . yes
C(1) C(2) Ir(1) C(11) 141(1) . . . 2_655 yes
C(1) C(2) C(3) C(4) 0(2) . . . . yes
C(1) C(2) C(3) C(8) 170(2) . . . . yes
C(1) C(5) Ir(1) C(2) -34(1) . . . . yes
C(1) C(5) Ir(1) C(3) -78(1) . . . . yes
C(1) C(5) Ir(1) C(4) -117(1) . . . . yes
C(1) C(5) Ir(1) C(11) 83(1) . . . . yes
C(1) C(5) Ir(1) C(11) -169(1) . . . 2_655 yes
C(1) C(5) C(4) C(3) 2(2) . . . . yes
C(1) C(5) C(4) C(9) -173(1) . . . . yes
C(2) Ir(1) Ir(1) C(2) -168(6) . . 2_655 2_655 yes
C(2) Ir(1) Ir(1) C(3) 28(3) . . 2_655 2_655 yes
C(2) Ir(1) Ir(1) C(4) 69(3) . . 2_655 2_655 yes
C(2) Ir(1) Ir(1) C(5) 112(3) . . 2_655 2_655 yes
C(2) Ir(1) Ir(1) C(11) 1(3) . . 2_655 . yes
C(2) Ir(1) Ir(1) C(11) -170(3) . . 2_655 2_655 yes
C(2) Ir(1) C(1) C(5) 120(1) . . . . yes
C(2) Ir(1) C(1) C(6) -111(2) . . . . yes
C(2) Ir(1) C(3) C(4) -114(1) . . . . yes
C(2) Ir(1) C(3) C(8) 129(2) . . . . yes
C(2) Ir(1) C(4) C(3) 39(1) . . . . yes
C(2) Ir(1) C(4) C(5) -77(1) . . . . yes
C(2) Ir(1) C(4) C(9) 161(2) . . . . yes
C(2) Ir(1) C(5) C(4) 82(1) . . . . yes
C(2) Ir(1) C(5) C(10) -158(2) . . . . yes
C(2) C(1) Ir(1) C(3) -38(1) . . . . yes
C(2) C(1) Ir(1) C(4) -82(1) . . . . yes
C(2) C(1) Ir(1) C(5) -120(1) . . . . yes
C(2) C(1) Ir(1) C(11) 139(1) . . . . yes
C(2) C(1) Ir(1) C(11) -96(2) . . . 2_655 yes
C(2) C(1) C(5) C(4) -3(2) . . . . yes
C(2) C(1) C(5) C(10) -173(1) . . . . yes
C(2) C(3) Ir(1) C(4) 114(1) . . . . yes
C(2) C(3) Ir(1) C(5) 76(1) . . . . yes
C(2) C(3) Ir(1) C(11) 31(2) . . . . yes
C(2) C(3) Ir(1) C(11) -164(1) . . . 2_655 yes
C(2) C(3) C(4) C(5) -1(1) . . . . yes
C(2) C(3) C(4) C(9) 174(1) . . . . yes
C(3) Ir(1) Ir(1) C(3) -134(1) . . 2_655 2_655 yes
C(3) Ir(1) Ir(1) C(4) -93(1) . . 2_655 2_655 yes
C(3) Ir(1) Ir(1) C(5) -50(1) . . 2_655 2_655 yes
C(3) Ir(1) Ir(1) C(11) -160(1) . . 2_655 . yes
C(3) Ir(1) Ir(1) C(11) 26(1) . . 2_655 2_655 yes
C(3) Ir(1) C(1) C(5) 82(1) . . . . yes
C(3) Ir(1) C(1) C(6) -150(2) . . . . yes
C(3) Ir(1) C(2) C(7) -112(2) . . . . yes
C(3) Ir(1) C(4) C(5) -117(1) . . . . yes
C(3) Ir(1) C(4) C(9) 121(2) . . . . yes
C(3) Ir(1) C(5) C(4) 38(1) . . . . yes
C(3) Ir(1) C(5) C(10) 157(2) . . . . yes
C(3) C(2) Ir(1) C(4) -39(1) . . . . yes
C(3) C(2) Ir(1) C(5) -82(1) . . . . yes
C(3) C(2) Ir(1) C(11) -165(1) . . . . yes
C(3) C(2) Ir(1) C(11) 24(1) . . . 2_655 yes
C(3) C(2) C(1) C(5) 2(2) . . . . yes
C(3) C(2) C(1) C(6) -177(1) . . . . yes
C(3) C(4) Ir(1) C(5) 117(1) . . . . yes
C(3) C(4) Ir(1) C(11) 145(1) . . . . yes
C(3) C(4) Ir(1) C(11) -104(1) . . . 2_655 yes
C(3) C(4) C(5) C(10) 173(1) . . . . yes
C(4) Ir(1) Ir(1) C(4) -52(1) . . 2_655 2_655 yes
C(4) Ir(1) Ir(1) C(5) -9.7(9) . . 2_655 2_655 yes
C(4) Ir(1) Ir(1) C(11) -120.1(9) . . 2_655 . yes
C(4) Ir(1) Ir(1) C(11) 67.1(9) . . 2_655 2_655 yes
C(4) Ir(1) C(1) C(5) 38(1) . . . . yes
C(4) Ir(1) C(1) C(6) 165(2) . . . . yes
C(4) Ir(1) C(2) C(7) -152(1) . . . . yes
C(4) Ir(1) C(3) C(8) -116(2) . . . . yes
C(4) Ir(1) C(5) C(10) 119(2) . . . . yes
C(4) C(3) Ir(1) C(5) -37(1) . . . . yes
C(4) C(3) Ir(1) C(11) -82(1) . . . . yes
C(4) C(3) Ir(1) C(11) 81(1) . . . 2_655 yes
C(4) C(3) C(2) C(7) -177(1) . . . . yes
C(4) C(5) Ir(1) C(11) -159(1) . . . . yes
C(4) C(5) Ir(1) C(11) -51(1) . . . 2_655 yes
C(4) C(5) C(1) C(6) 175(2) . . . . yes
C(5) Ir(1) Ir(1) C(5) 33(1) . . 2_655 2_655 yes
C(5) Ir(1) Ir(1) C(11) -76.8(9) . . 2_655 . yes
C(5) Ir(1) Ir(1) C(11) 110.5(9) . . 2_655 2_655 yes
C(5) Ir(1) C(1) C(6) 127(2) . . . . yes
C(5) Ir(1) C(2) C(7) 164(1) . . . . yes
C(5) Ir(1) C(3) C(8) -154(2) . . . . yes
C(5) Ir(1) C(4) C(9) -121(2) . . . . yes
C(5) C(1) Ir(1) C(11) -99(1) . . . . yes
C(5) C(1) Ir(1) C(11) 24(2) . . . 2_655 yes
C(5) C(1) C(2) C(7) 178(1) . . . . yes
C(5) C(4) Ir(1) C(11) 28(1) . . . . yes
C(5) C(4) Ir(1) C(11) 137(1) . . . 2_655 yes
C(5) C(4) C(3) C(8) -173(1) . . . . yes
C(6) C(1) Ir(1) C(11) 27(1) . . . . yes
C(6) C(1) Ir(1) C(11) 151(1) . . . 2_655 yes
C(6) C(1) C(2) C(7) 0(3) . . . . yes
C(6) C(1) C(5) C(10) 5(3) . . . . yes
C(7) C(2) Ir(1) C(11) 82(1) . . . . yes
C(7) C(2) Ir(1) C(11) -88(1) . . . 2_655 yes
C(7) C(2) C(3) C(8) -6(3) . . . . yes
C(8) C(3) Ir(1) C(11) 161(1) . . . . yes
C(8) C(3) Ir(1) C(11) -35(2) . . . 2_655 yes
C(8) C(3) C(4) C(9) 3(2) . . . . yes
C(9) C(4) Ir(1) C(11) -92(1) . . . . yes
C(9) C(4) Ir(1) C(11) 16(1) . . . 2_655 yes
C(9) C(4) C(5) C(10) -2(3) . . . . yes
C(10) C(5) Ir(1) C(11) -39(1) . . . . yes
C(10) C(5) Ir(1) C(11) 67(2) . . . 2_655 yes
C(11) Ir(1) Ir(1) C(11) -172(1) . . 2_655 2_655 yes
C(11) Ir(1) C(11) Ir(1) 5(1) . . 2_655 2_655 yes
C(11) Ir(1) Ir(1) C(11) 172(1) . 2_655 . 2_655 yes
C(11) Ir(1) C(11) Ir(1) -5(1) . 2_655 2_655 . yes
C(11) Ir(1) C(11) Ir(1) -5(1) . 2_655 2_655 . yes
